data_1541912
loop_
_publ_author_name
'Jeong, Taejoo'
'Han, Sang Hoon'
'Han, Sangil'
'Sharma, Satyasheel'
'Park, Jihye'
'Lee, Jong Suk'
'Kwak, Jong Hwan'
'Jung, Young Hoon'
'Kim, In Su'

_publ_section_title
;
 Access to 3-Acyl-(2H)-indazoles via Rh(III)-Catalyzed C-H Addition and
 Cyclization of Azobenzenes with \a-Keto Aldehydes.
;
_journal_issue 2
_journal_name_full 'Organic letters'
_journal_page_first 232
_journal_page_last 235
_journal_paper_doi 10.1021/acs.orglett.5b03368
_journal_volume 18
_journal_year 2016
_chemical_formula_sum 'C20 H18 N2 O4'
_chemical_formula_weight 350.36
_chemical_name_common JSP-20151214
_space_group_crystal_system triclinic
_space_group_IT_number 2
_space_group_name_Hall '-P 1'
_space_group_name_H-M_alt 'P -1'
_symmetry_space_group_name_Hall '-P 1'
_symmetry_space_group_name_H-M 'P -1'
_atom_sites_solution_hydrogens geom
_cell_angle_alpha 92.81(3)
_cell_angle_beta 103.81(3)
_cell_angle_gamma 116.10(2)
_cell_formula_units_Z 2
_cell_length_a 7.852(3)
_cell_length_b 8.191(3)
_cell_length_c 15.597(7)
_cell_measurement_reflns_used 4517
_cell_measurement_temperature 170.(2)
_cell_measurement_theta_max 26.1523
_cell_measurement_theta_min 2.7325
_cell_volume 861.0(6)
_computing_cell_refinement 'SAINT V8.34A (Bruker AXS Inc., 2013)'
_computing_data_collection 'Bruker Instrument Service v2013.12.0.0'
_computing_data_reduction 'SAINT V8.34A (Bruker AXS Inc., 2013)'
_computing_structure_refinement 'SHELXL-2013 (Sheldrick, 2013)'
_diffrn_ambient_temperature 170.(2)
_diffrn_detector_area_resol_mean 8.3333
_diffrn_measured_fraction_theta_full 0.976
_diffrn_measured_fraction_theta_max 0.976
_diffrn_measurement_device_type 'Bruker APEX-II CCD'
_diffrn_measurement_method '\f and \w scans'
_diffrn_radiation_wavelength 0.71073
_diffrn_reflns_av_R_equivalents 0.0877
_diffrn_reflns_av_unetI/netI 0.0748
_diffrn_reflns_limit_h_max 10
_diffrn_reflns_limit_h_min -10
_diffrn_reflns_limit_k_max 11
_diffrn_reflns_limit_k_min -10
_diffrn_reflns_limit_l_max 20
_diffrn_reflns_limit_l_min -20
_diffrn_reflns_number 19527
_diffrn_reflns_theta_full 29.11
_diffrn_reflns_theta_max 29.11
_diffrn_reflns_theta_min 2.73
_exptl_absorpt_coefficient_mu 0.095
_exptl_absorpt_correction_T_max 0.99
_exptl_absorpt_correction_T_min 0.80
_exptl_absorpt_correction_type multi-scan
_exptl_absorpt_process_details 'SADABS V2012/1 (Bruker AXS Inc.)'
_exptl_crystal_colour colourless
_exptl_crystal_density_diffrn 1.351
_exptl_crystal_density_method 'not measured'
_exptl_crystal_description plate
_exptl_crystal_F_000 368
_exptl_crystal_size_max 0.280
_exptl_crystal_size_mid 0.200
_exptl_crystal_size_min 0.080
_refine_diff_density_max 0.364
_refine_diff_density_min -0.243
_refine_ls_extinction_method none
_refine_ls_goodness_of_fit_ref 0.983
_refine_ls_hydrogen_treatment constr
_refine_ls_matrix_type full
_refine_ls_number_parameters 238
_refine_ls_number_reflns 4206
_refine_ls_number_restraints 0
_refine_ls_restrained_S_all 0.983
_refine_ls_R_factor_all 0.1269
_refine_ls_R_factor_gt 0.0761
_refine_ls_shift/su_max 0.000
_refine_ls_shift/su_mean 0.000
_refine_ls_structure_factor_coef Fsqd
_refine_ls_weighting_details 'w=1/[\s^2^(Fo^2^)+(0.1245P)^2^] where P=(Fo^2^+2Fc^2^)/3'
_refine_ls_weighting_scheme calc
_refine_ls_wR_factor_gt 0.1972
_refine_ls_wR_factor_ref 0.2268
_reflns_number_gt 2214
_reflns_number_total 4206
_reflns_threshold_expression 'I > 2\s(I)'
_cod_data_source_file ol5b03368_si_002.cif
_cod_data_source_block I
_cod_depositor_comments 'Adding full bibliography for 1541912.cif.'
_cod_database_code 1541912

loop_
_space_group_symop_operation_xyz
'x, y, z'
'-x, -y, -z'

loop_
_atom_site_type_symbol
_atom_site_label
_atom_site_fract_x
_atom_site_fract_y
_atom_site_fract_z
_atom_site_U_iso_or_equiv
_atom_site_adp_type
_atom_site_calc_flag
_atom_site_refinement_flags_adp
_atom_site_refinement_flags_posn
_atom_site_occupancy
C C1 0.5645(3) 0.3305(3) -0.07266(14) 0.0407(6) Uani d . . 1
C C2 0.3814(4) 0.1642(4) -0.09544(15) 0.0475(6) Uani d . . 1
H H2 0.3118 0.1156 -0.1571 0.057 Uiso calc U R 1
C C3 0.3018(4) 0.0724(3) -0.03379(15) 0.0460(6) Uani d . . 1
H H3 0.1784 -0.0371 -0.0508 0.055 Uiso calc U R 1
C C4 0.4119(3) 0.1474(3) 0.05805(14) 0.0400(6) Uani d . . 1
C C5 0.5904(3) 0.3118(3) 0.08109(14) 0.0383(5) Uani d . . 1
C C6 0.6680(3) 0.4061(3) 0.01486(14) 0.0427(6) Uani d . . 1
H H6 0.7883 0.5186 0.0309 0.051 Uiso calc U R 1
C C7 0.6376(4) 0.4160(4) -0.14704(14) 0.0477(6) Uani d . . 1
C C8 0.8312(4) 0.5904(4) -0.12689(16) 0.0568(7) Uani d . . 1
H H8A 0.9412 0.5622 -0.1044 0.085 Uiso calc U R 1
H H8B 0.8357 0.6803 -0.0814 0.085 Uiso calc U R 1
H H8C 0.8429 0.6422 -0.1818 0.085 Uiso calc U R 1
C C9 0.3839(3) 0.0956(3) 0.13971(14) 0.0387(5) Uani d . . 1
C C10 0.2128(3) -0.0607(3) 0.15446(15) 0.0414(6) Uani d . . 1
C C11 0.0392(4) -0.1851(3) 0.26083(17) 0.0539(7) Uani d . . 1
H H11A 0.086 -0.2751 0.2807 0.065 Uiso calc U R 1
H H11B -0.0825 -0.2497 0.2096 0.065 Uiso calc U R 1
C C12 -0.0010(4) -0.1028(4) 0.33531(18) 0.0644(7) Uani d . . 1
H H12A 0.1234 -0.0288 0.3829 0.097 Uiso calc U R 1
H H12B -0.0932 -0.2015 0.3592 0.097 Uiso calc U R 1
H H12C -0.0597 -0.0237 0.3131 0.097 Uiso calc U R 1
C C13 0.6006(3) 0.2326(3) 0.29994(14) 0.0407(6) Uani d . . 1
C C14 0.6377(3) 0.3866(3) 0.35706(13) 0.0381(5) Uani d . . 1
H H14 0.6217 0.4856 0.3337 0.046 Uiso calc U R 1
C C15 0.6993(3) 0.3944(3) 0.44962(14) 0.0403(6) Uani d . . 1
C C16 0.7176(4) 0.2452(3) 0.48134(15) 0.0494(6) Uani d . . 1
H H16 0.7583 0.249 0.5442 0.059 Uiso calc U R 1
C C17 0.6773(4) 0.0910(4) 0.42261(16) 0.0547(7) Uani d . . 1
H H17 0.6902 -0.0099 0.4452 0.066 Uiso calc U R 1
C C18 0.6186(3) 0.0851(3) 0.33171(15) 0.0481(6) Uani d . . 1
H H18 0.5907 -0.0197 0.291 0.058 Uiso calc U R 1
C C19 0.7350(3) 0.5597(3) 0.51101(15) 0.0442(6) Uani d . . 1
C C20 0.7975(4) 0.5675(4) 0.60992(16) 0.0600(7) Uani d . . 1
H H20A 0.8161 0.6836 0.641 0.09 Uiso calc U R 1
H H20B 0.9225 0.5609 0.6271 0.09 Uiso calc U R 1
H H20C 0.6952 0.4632 0.6265 0.09 Uiso calc U R 1
N N1 0.6745(3) 0.3618(3) 0.17081(12) 0.0453(5) Uani d . . 1
N N2 0.5449(3) 0.2290(2) 0.20423(11) 0.0382(5) Uani d . . 1
O O1 0.5431(3) 0.3442(3) -0.22531(11) 0.0702(6) Uani d . . 1
O O2 0.1036(2) -0.1953(2) 0.09778(11) 0.0611(5) Uani d . . 1
O O3 0.1914(2) -0.0335(2) 0.23479(10) 0.0534(5) Uani d . . 1
O O4 0.7134(3) 0.6856(2) 0.48017(11) 0.0607(5) Uani d . . 1

loop_
_atom_site_aniso_label
_atom_site_aniso_U_11
_atom_site_aniso_U_22
_atom_site_aniso_U_33
_atom_site_aniso_U_12
_atom_site_aniso_U_13
_atom_site_aniso_U_23
C1 0.0494(13) 0.0441(14) 0.0344(12) 0.0266(12) 0.0125(10) 0.0081(10)
C2 0.0581(15) 0.0549(16) 0.0310(12) 0.0290(14) 0.0104(11) 0.0067(11)
C3 0.0469(13) 0.0458(15) 0.0393(13) 0.0172(12) 0.0113(11) 0.0057(11)
C4 0.0406(12) 0.0421(14) 0.0370(12) 0.0182(11) 0.0128(10) 0.0074(10)
C5 0.0435(13) 0.0354(13) 0.0351(12) 0.0168(11) 0.0128(10) 0.0061(10)
C6 0.0473(13) 0.0429(14) 0.0366(13) 0.0187(12) 0.0144(10) 0.0083(10)
C7 0.0677(16) 0.0542(16) 0.0313(12) 0.0360(14) 0.0159(12) 0.0100(11)
C8 0.0735(18) 0.0597(18) 0.0432(14) 0.0304(16) 0.0265(13) 0.0194(12)
C9 0.0432(12) 0.0371(13) 0.0317(11) 0.0150(11) 0.0115(10) 0.0035(9)
C10 0.0424(13) 0.0381(13) 0.0400(12) 0.0168(12) 0.0095(10) 0.0063(10)
C11 0.0547(15) 0.0420(15) 0.0527(15) 0.0085(13) 0.0213(12) 0.0128(12)
C12 0.0683(17) 0.0646(18) 0.0545(16) 0.0198(15) 0.0295(14) 0.0133(14)
C13 0.0465(13) 0.0401(13) 0.0307(12) 0.0141(11) 0.0148(9) 0.0079(10)
C14 0.0451(12) 0.0347(12) 0.0334(12) 0.0151(10) 0.0157(10) 0.0097(9)
C15 0.0435(13) 0.0405(13) 0.0356(12) 0.0153(11) 0.0171(10) 0.0107(10)
C16 0.0648(16) 0.0471(15) 0.0336(12) 0.0227(13) 0.0153(11) 0.0135(11)
C17 0.0763(18) 0.0544(17) 0.0437(14) 0.0357(15) 0.0222(12) 0.0210(12)
C18 0.0577(15) 0.0455(15) 0.0401(13) 0.0245(13) 0.0125(11) 0.0038(11)
C19 0.0513(14) 0.0409(14) 0.0358(13) 0.0149(12) 0.0173(10) 0.0081(10)
C20 0.0764(18) 0.0572(17) 0.0347(13) 0.0239(15) 0.0113(12) 0.0018(12)
N1 0.0503(12) 0.0398(12) 0.0327(10) 0.0085(10) 0.0142(9) 0.0066(8)
N2 0.0425(10) 0.0348(11) 0.0280(9) 0.0090(9) 0.0119(8) 0.0053(8)
O1 0.0901(14) 0.0700(13) 0.0330(10) 0.0244(12) 0.0138(9) 0.0077(9)
O2 0.0544(11) 0.0514(11) 0.0487(10) 0.0031(9) 0.0115(8) -0.0065(9)
O3 0.0546(10) 0.0478(10) 0.0436(10) 0.0070(9) 0.0247(8) 0.0028(8)
O4 0.0893(13) 0.0462(11) 0.0468(11) 0.0299(10) 0.0233(9) 0.0092(9)

loop_
_atom_type_symbol
_atom_type_description
_atom_type_scat_dispersion_real
_atom_type_scat_dispersion_imag
_atom_type_scat_source
C C 0.0033 0.0016 'International Tables Vol C Tables 4.2.6.8 and 6.1.1.4'
H H 0.0000 0.0000 'International Tables Vol C Tables 4.2.6.8 and 6.1.1.4'
N N 0.0061 0.0033 'International Tables Vol C Tables 4.2.6.8 and 6.1.1.4'
O O 0.0106 0.0060 'International Tables Vol C Tables 4.2.6.8 and 6.1.1.4'

loop_
_geom_angle_atom_site_label_1
_geom_angle_atom_site_label_2
_geom_angle_atom_site_label_3
_geom_angle
C6 C1 C2 120.3(2)
C6 C1 C7 121.7(2)
C2 C1 C7 118.0(2)
C3 C2 C1 123.4(2)
C3 C2 H2 118.3
C1 C2 H2 118.3
C2 C3 C4 116.8(2)
C2 C3 H3 121.6
C4 C3 H3 121.6
C9 C4 C5 105.22(19)
C9 C4 C3 134.5(2)
C5 C4 C3 120.2(2)
N1 C5 C4 112.1(2)
N1 C5 C6 126.4(2)
C4 C5 C6 121.5(2)
C1 C6 C5 117.8(2)
C1 C6 H6 121.1
C5 C6 H6 121.1
O1 C7 C1 120.5(2)
O1 C7 C8 119.2(2)
C1 C7 C8 120.26(19)
C7 C8 H8A 109.5
C7 C8 H8B 109.5
H8A C8 H8B 109.5
C7 C8 H8C 109.5
H8A C8 H8C 109.5
H8B C8 H8C 109.5
N2 C9 C4 105.2(2)
N2 C9 C10 126.8(2)
C4 C9 C10 127.9(2)
O2 C10 O3 124.8(2)
O2 C10 C9 122.4(2)
O3 C10 C9 112.76(19)
O3 C11 C12 106.6(2)
O3 C11 H11A 110.4
C12 C11 H11A 110.4
O3 C11 H11B 110.4
C12 C11 H11B 110.4
H11A C11 H11B 108.6
C11 C12 H12A 109.5
C11 C12 H12B 109.5
H12A C12 H12B 109.5
C11 C12 H12C 109.5
H12A C12 H12C 109.5
H12B C12 H12C 109.5
C18 C13 C14 121.9(2)
C18 C13 N2 119.52(19)
C14 C13 N2 118.6(2)
C13 C14 C15 119.0(2)
C13 C14 H14 120.5
C15 C14 H14 120.5
C16 C15 C14 118.9(2)
C16 C15 C19 122.4(2)
C14 C15 C19 118.7(2)
C17 C16 C15 121.1(2)
C17 C16 H16 119.5
C15 C16 H16 119.5
C18 C17 C16 119.6(2)
C18 C17 H17 120.2
C16 C17 H17 120.2
C17 C18 C13 119.5(2)
C17 C18 H18 120.2
C13 C18 H18 120.2
O4 C19 C20 120.9(2)
O4 C19 C15 120.1(2)
C20 C19 C15 118.9(2)
C19 C20 H20A 109.5
C19 C20 H20B 109.5
H20A C20 H20B 109.5
C19 C20 H20C 109.5
H20A C20 H20C 109.5
H20B C20 H20C 109.5
N2 N1 C5 103.75(18)
N1 N2 C9 113.69(18)
N1 N2 C13 117.79(17)
C9 N2 C13 128.14(19)
C10 O3 C11 118.04(18)

loop_
_geom_bond_atom_site_label_1
_geom_bond_atom_site_label_2
_geom_bond_distance
C1 C6 1.361(3)
C1 C2 1.426(4)
C1 C7 1.487(3)
C2 C3 1.351(3)
C2 H2 0.95
C3 C4 1.425(3)
C3 H3 0.95
C4 C9 1.398(3)
C4 C5 1.399(3)
C5 N1 1.351(3)
C5 C6 1.414(3)
C6 H6 0.95
C7 O1 1.225(3)
C7 C8 1.506(4)
C8 H8A 0.98
C8 H8B 0.98
C8 H8C 0.98
C9 N2 1.369(3)
C9 C10 1.470(3)
C10 O2 1.201(3)
C10 O3 1.324(3)
C11 O3 1.453(3)
C11 C12 1.479(3)
C11 H11A 0.99
C11 H11B 0.99
C12 H12A 0.98
C12 H12B 0.98
C12 H12C 0.98
C13 C18 1.378(3)
C13 C14 1.382(3)
C13 N2 1.447(3)
C14 C15 1.397(3)
C14 H14 0.95
C15 C16 1.392(3)
C15 C19 1.496(3)
C16 C17 1.390(3)
C16 H16 0.95
C17 C18 1.374(3)
C17 H17 0.95
C18 H18 0.95
C19 O4 1.219(3)
C19 C20 1.492(3)
C20 H20A 0.98
C20 H20B 0.98
C20 H20C 0.98
N1 N2 1.351(3)
